data_4060974
loop_
_publ_author_name
'Canty, Allan J.'
'Denney, Melanie C.'
'van Koten, Gerard'
'Skelton, Brian W.'
'White, Allan H.'

_publ_section_title
;
 Carbon--Oxygen Bond Formation at Metal(IV) Centers: Reactivity of
 Palladium(II) and Platinum(II) Complexes of the
 [2,6-(Dimethylaminomethyl)phenyl-N,C,N]-(Pincer) Ligand toward
 Iodomethane and Dibenzoyl Peroxide; Structural Studies of M(II)
 and M(IV) Complexes
;
_journal_coden_ASTM ORGND7
_journal_issue 23
_journal_name_full Organometallics
_journal_page_first 5432
_journal_page_last 5439
_journal_paper_doi 10.1021/om040061w
_journal_volume 23
_journal_year 2004
_chemical_formula_moiety 'C34 H34 N2 O6 Pt1, C0.5 H3 O0.5'
_chemical_formula_sum 'C34.5 H37 N2 O6.5 Pt'
_chemical_formula_weight 778.76
_space_group_IT_number 15
_symmetry_cell_setting monoclinic
_symmetry_space_group_name_Hall '-C 2yc'
_symmetry_space_group_name_H-M 'C 1 2/c 1'
_cell_angle_alpha 90.00000
_cell_angle_beta 120.484(2)
_cell_angle_gamma 90.00000
_cell_formula_units_Z 4
_cell_length_a 15.0359(9)
_cell_length_b 30.474(2)
_cell_length_c 8.9499(6)
_cell_measurement_temperature 150(2)
_cell_volume 3534.0(4)
_exptl_crystal_density_diffrn 1.464
_cod_original_sg_symbol_Hall -c_2yc
_cod_original_sg_symbol_H-M 'C 2/c'
_cod_original_formula_sum 'C34.5 H37 N2 O6.5 Pt1'
_cod_database_code 4060974

loop_
_symmetry_equiv_pos_as_xyz
+x,+y,+z
-x,+y,1/2-z
-x,-y,-z
+x,-y,1/2+z
1/2+x,1/2+y,+z
1/2-x,1/2+y,1/2-z
1/2-x,1/2-y,-z
1/2+x,1/2-y,1/2+z

loop_
_atom_site_label
_atom_site_fract_x
_atom_site_fract_y
_atom_site_fract_z
_atom_site_U_iso_or_equiv
_atom_site_adp_type
_atom_site_calc_flag
_atom_site_calc_attached_atom
_atom_site_occupancy
_atom_site_disorder_assembly
_atom_site_disorder_group
Pt .50000 .172790(10) .25000 .02168(7) Uani ? ? 1.00000 ? ?
C1 .50000 .23680(17) .25000 .0249(18) Uani ? ? 1.00000 ? ?
C2 .4515(3) .25770(12) .0921(5) .0260(13) Uani ? ? 1.00000 ? ?
C2' .4125(3) .22797(13) -.0626(5) .0293(14) Uani ? ? 1.00000 ? ?
N21 .3907(2) .18230(11) -.0159(4) .0261(11) Uani ? ? 1.00000 ? ?
C211 .3980(3) .14899(15) -.1303(5) .0349(16) Uani ? ? 1.00000 ? ?
C212 .2828(3) .18196(15) -.0478(5) .0328(15) Uani ? ? 1.00000 ? ?
C3 .4496(3) .30316(13) .0908(6) .0319(15) Uani ? ? 1.00000 ? ?
C4 .50000 .32513(18) .25000 .035(2) Uani ? ? 1.00000 ? ?
O11 .5176(6) .10287(18) .2762(15) .035(4) Uani ? ? .50000 ? ?
O12 .6456(5) .0806(2) .4023(9) .046(3) Uani ? ? .50000 ? ?
C10 .5539(7) .0728(3) .2969(12) .037(4) Uani ? ? .50000 ? ?
C11 .5154(18) .0282(3) .244(2) .040(2) Uiso ? ? .50000 ? ?
C12 .5775(7) -.0071(8) .3416(11) .094(5) Uiso ? ? .50000 ? ?
C13 .5441(14) -.0503(5) .2893(19) .070(3) Uiso ? ? .50000 ? ?
C14 .4486(17) -.0581(3) .140(2) .083(4) Uiso ? ? .50000 ? ?
C15 .3866(7) -.0229(8) .0425(11) .088(5) Uiso ? ? .50000 ? ?
C16 .4199(15) .0203(5) .095(2) .074(4) Uiso ? ? .50000 ? ?
O21 .6059(2) .16435(9) .1797(3) .0278(11) Uani ? ? 1.00000 ? ?
O22 .6681(2) .23057(10) .1672(4) .0384(13) Uani ? ? 1.00000 ? ?
C20 .6677(3) .19151(13) .1603(4) .0269(13) Uani ? ? 1.00000 ? ?
C21 .7432(3) .16660(14) .1285(5) .0312(15) Uani ? ? 1.00000 ? ?
C22 .7560(4) .12228(19) .1520(9) .058(3) Uani ? ? 1.00000 ? ?
C23 .8263(6) .0999(3) .1187(13) .091(5) Uani ? ? 1.00000 ? ?
C24 .8835(5) .1250(3) .0629(10) .078(4) Uani ? ? 1.00000 ? ?
C25 .8718(4) .16808(18) .0427(7) .047(2) Uani ? ? 1.00000 ? ?
C26 .8031(3) .19006(17) .0772(5) .0357(17) Uani ? ? 1.00000 ? ?
H22 .71621 .10633 .19066 .07200 Uiso ? ? 1.00000 ? ?
H23 .83423 .06764 .13314 .11400 Uiso ? ? 1.00000 ? ?
H24 .93373 .11107 .04295 .09400 Uiso ? ? 1.00000 ? ?
H25 .91009 .18443 .00329 .06000 Uiso ? ? 1.00000 ? ?
H26 .79656 .22162 .06552 .04600 Uiso ? ? 1.00000 ? ?
C011 -.032(2) .042(2) -.257(7) .31(4) Uiso ? ? .25000 ? ?
C012 .0204(9) .0260(8) -.0758(19) .082(8) Uiso ? ? .25000 ? ?
O012 -.034(2) .001(2) -.027(4) .26(2) Uiso ? ? .25000 ? ?
C013 .148(2) .0260(11) .042(4) .104(11) Uiso ? ? .25000 ? ?
H2'a .46322 .22567 -.09612 .03700 Uiso ? ? 1.00000 ? ?
H2'b .35073 .23969 -.15677 .03700 Uiso ? ? 1.00000 ? ?
H211a .38479 .12051 -.10183 .05300 Uiso ? ? 1.00000 ? ?
H211b .46546 .14934 -.11537 .05300 Uiso ? ? 1.00000 ? ?
H211c .34879 .15518 -.24824 .05300 Uiso ? ? 1.00000 ? ?
H212a .26769 .15394 -.01956 .05100 Uiso ? ? 1.00000 ? ?
H212b .23544 .18802 -.16705 .05100 Uiso ? ? 1.00000 ? ?
H212c .27583 .20373 .02153 .05100 Uiso ? ? 1.00000 ? ?
H3 .41514 .31903 -.01658 .04100 Uiso ? ? 1.00000 ? ?
H4 .50000 .35708 .25000 .05300 Uiso ? ? 1.00000 ? ?
H12 .6421 -.0022 .4413 .12450 Uiso ? ? .50000 ? ?
H13 .585 -.0745 .354 .08690 Uiso ? ? .50000 ? ?
H14 .424 -.0874 .105 .09999 Uiso ? ? .50000 ? ?
H15 .3200 -.0282 -.0579 .11100 Uiso ? ? .50000 ? ?
H16 .377 .0442(8) .029 .09159 Uiso ? ? .50000 ? ?
H011a -.04409 .07180 -.25569 .38200 Uiso ? ? .25000 ? ?
H011b -.09249 .02573 -.31990 .38200 Uiso ? ? .25000 ? ?
H011c .01387 .03676 -.29930 .38200 Uiso ? ? .25000 ? ?
H013a .17746 .05114 .11307 .15000 Uiso ? ? .25000 ? ?
H013b .17100 .00071 .11788 .15000 Uiso ? ? .25000 ? ?
H013c .17605 .02356 -.03254 .15000 Uiso ? ? .25000 ? ?

loop_
_atom_site_aniso_label
_atom_site_aniso_U_11
_atom_site_aniso_U_22
_atom_site_aniso_U_33
_atom_site_aniso_U_12
_atom_site_aniso_U_13
_atom_site_aniso_U_23
Pt .02045(8) .02428(9) .02253(8) .00071 .01253(6) .00076
C1 .025(2) .024(2) .028(2) .00468 .0156(17) .01134
C2 .0252(14) .0264(17) .0335(16) .0025(12) .0201(13) .0034(13)
C2' .0293(16) .034(2) .0283(15) .0045(14) .0178(14) .0069(14)
N21 .0240(12) .0309(16) .0237(12) .0008(11) .0124(11) -.0007(11)
C211 .0330(18) .043(2) .0273(16) .0031(16) .0141(14) -.0052(15)
C212 .0218(14) .047(2) .0272(15) -.0005(14) .0108(13) .0010(15)
C3 .0284(16) .029(2) .044(2) .0050(14) .0231(16) .0082(16)
C4 .032(2) .026(3) .056(3) -.00666 .028(2) -.00484
O11 .033(6) .032(2) .046(7) -.002(2) .023(5) -.007(3)
O12 .037(3) .036(3) .052(4) -.000(3) .014(3) .002(3)
C10 .040(4) .033(4) .044(4) .003(3) .026(4) .003(3)
O21 .0259(11) .0330(15) .0314(12) -.0012(9) .0196(10) -.0036(10)
O22 .0391(15) .0334(16) .0557(18) -.0051(12) .0335(15) -.0023(13)
C20 .0237(14) .034(2) .0249(14) -.0009(13) .0140(12) -.0012(13)
C21 .0240(14) .046(2) .0271(15) .0015(14) .0154(13) .0010(14)
C22 .058(3) .055(3) .084(4) .017(3) .054(3) .013(3)
C23 .103(6) .071(5) .155(8) .033(4) .106(6) .018(5)
C24 .066(4) .102(6) .099(5) .021(4) .066(4) .003(4)
C25 .0302(18) .080(4) .040(2) .001(2) .0238(18) -.001(2)
C26 .0255(16) .057(3) .0281(16) -.0048(16) .0160(14) -.0042(17)

loop_
_geom_bond_atom_site_label_1
_geom_bond_atom_site_label_2
_geom_bond_site_symmetry_1
_geom_bond_site_symmetry_2
_geom_bond_distance
_geom_bond_publ_flag
Pt C1 . . 1.951(5) ?
Pt N21 . . 2.116(3) ?
Pt O11 . . 2.145(6) ?
Pt O21 . . 2.004(4) ?
Pt N21 . '2 655' 2.116(3) ?
Pt O11 . '2 655' 2.145(6) ?
Pt O21 . '2 655' 2.004(4) ?
C1 C2 . . 1.375(4) ?
C1 C2 . '2 655' 1.375(4) ?
C2 C2' . . 1.503(5) ?
C2 C3 . . 1.386(5) ?
C2' N21 . . 1.536(5) ?
C2' H2'a . . .953 ?
C2' H2'b . . .952 ?
N21 C211 . . 1.485(6) ?
N21 C212 . . 1.498(6) ?
C211 H211a . . .953 ?
C211 H211b . . .954 ?
C211 H211c . . .951 ?
C212 H212a . . .950 ?
C212 H212b . . .953 ?
C212 H212c . . .950 ?
C3 C4 . . 1.399(5) ?
C3 H3 . . .960 ?
C4 H4 . . .974 ?
O11 C10 . . 1.034(11) ?
O11 C10 . '2 655' 1.307(11) ?
O12 C10 . . 1.237(10) ?
C10 C11 . . 1.458(14) ?
C11 C12 . . 1.40(2) ?
C11 C16 . . 1.40(2) ?
C12 C13 . . 1.40(3) ?
C12 H12 . . .940 ?
C13 C14 . . 1.40(2) ?
C13 H13 . . .95 ?
C14 C15 . . 1.40(2) ?
C14 H14 . . .96 ?
C15 C16 . . 1.40(3) ?
C15 H15 . . .961 ?
C16 H16 . . .95 ?
O21 C20 . . 1.320(5) ?
O22 C20 . . 1.192(5) ?
C20 C21 . . 1.508(7) ?
C21 C22 . . 1.365(7) ?
C21 C26 . . 1.398(7) ?
C22 C23 . . 1.412(14) ?
C22 H22 . . .962 ?
C23 C24 . . 1.419(15) ?
C23 H23 . . .989 ?
C24 C25 . . 1.323(10) ?
C24 H24 . . .959 ?
C25 C26 . . 1.390(8) ?
C25 H25 . . .955 ?
C26 H26 . . .967 ?
C011 C012 . . 1.48(6) ?
C011 H011a . . .94 ?
C011 H011b . . .93 ?
C011 H011c . . .95 ?
C012 O012 . . 1.34(5) ?
C012 C013 . . 1.65(3) ?
C013 H013a . . .95 ?
C013 H013b . . .97 ?
C013 H013c . . .96 ?
